data_4334764
loop_
_publ_author_name
'A. L. Johnson'
'A. J. Kingsley'
'G. Kociok-K\"ohn'
'K. C. Molloy'
'A. L. Sudlow'

_publ_section_title
;
 Inorganic and Organozinc Fluorocarboxylates: Synthesis, Structure and
 Materials Chemistry
;
_journal_name_full 'Inorganic Chemistry'
_journal_page_first 5515
_journal_page_last 5526
_journal_paper_doi 10.1021/ic400420h
_journal_volume 52
_journal_year 2013
_chemical_formula_sum 'C40 H40 F42 O17 Zn8'
_chemical_formula_weight 2113.68
_chemical_name_systematic
; 
 ? 
;
_space_group_IT_number 18
_symmetry_cell_setting orthorhombic
_symmetry_space_group_name_Hall 'P 2bc 2'
_symmetry_space_group_name_H-M 'P 2 21 21'
_atom_sites_solution_hydrogens geom
_atom_sites_solution_primary direct
_atom_sites_solution_secondary difmap
_audit_creation_method SHELXL-97
_cell_angle_alpha 90.00
_cell_angle_beta 90.00
_cell_angle_gamma 90.00
_cell_formula_units_Z 2
_cell_length_a 13.260(2)
_cell_length_b 13.903(2)
_cell_length_c 18.434(3)
_cell_measurement_reflns_used 194821
_cell_measurement_temperature 150(2)
_cell_measurement_theta_max 27.485
_cell_measurement_theta_min 2.910
_cell_volume 3398.4(9)
_computing_cell_refinement 'HKL Scalepack (Otwinowski & Minor 1997)'
_computing_data_collection 'Collect (Bruker AXS BV 1997-2004)'
_computing_data_reduction 'Denzo & Scalepack (Otwinowski, Minor 1997)'
_computing_molecular_graphics 'ORTEX (P.McArdle 1995)'
_computing_publication_material 'SHELXL-97/2 (Sheldrick 1997)'
_computing_structure_refinement 'SHELXL-97/2 (Sheldrick 1997)'
_computing_structure_solution 'SHELXS-97 (Sheldrick 1990)'
_diffrn_ambient_temperature 150(2)
_diffrn_measured_fraction_theta_full 0.994
_diffrn_measured_fraction_theta_max 0.994
_diffrn_measurement_device_type '95mm CCD camera on \k-goniostat'
_diffrn_measurement_method CCD
_diffrn_radiation_monochromator 'horizonally mounted graphite crystal'
_diffrn_radiation_source 'fine-focus sealed tube'
_diffrn_radiation_type MoK\a
_diffrn_radiation_wavelength 0.71073
_diffrn_reflns_av_R_equivalents 0.0808
_diffrn_reflns_av_sigmaI/netI 0.0741
_diffrn_reflns_limit_h_max 17
_diffrn_reflns_limit_h_min -17
_diffrn_reflns_limit_k_max 16
_diffrn_reflns_limit_k_min -18
_diffrn_reflns_limit_l_max 23
_diffrn_reflns_limit_l_min -23
_diffrn_reflns_number 26448
_diffrn_reflns_theta_full 27.46
_diffrn_reflns_theta_max 27.46
_diffrn_reflns_theta_min 3.58
_exptl_absorpt_coefficient_mu 2.947
_exptl_absorpt_correction_T_max 0.5533
_exptl_absorpt_correction_T_min 0.3412
_exptl_absorpt_correction_type multi-scan
_exptl_absorpt_process_details
;
[c.f. r.h. blessing, acta cryst. (1995), a51, 33-38]
;
_exptl_crystal_colour colorless
_exptl_crystal_density_diffrn 2.066
_exptl_crystal_description block
_exptl_crystal_F_000 2068
_exptl_crystal_size_max 0.20
_exptl_crystal_size_mid 0.20
_exptl_crystal_size_min 0.15
_refine_diff_density_max 3.035
_refine_diff_density_min -1.103
_refine_diff_density_rms 0.173
_refine_ls_abs_structure_details 'Flack H D (1983), Acta Cryst. A39, 876-881'
_refine_ls_abs_structure_Flack 0.02(2)
_refine_ls_extinction_method none
_refine_ls_goodness_of_fit_ref 1.074
_refine_ls_hydrogen_treatment mixed
_refine_ls_matrix_type full
_refine_ls_number_parameters 488
_refine_ls_number_reflns 7744
_refine_ls_number_restraints 0
_refine_ls_restrained_S_all 1.074
_refine_ls_R_factor_all 0.0934
_refine_ls_R_factor_gt 0.0748
_refine_ls_shift/su_max 0.000
_refine_ls_shift/su_mean 0.000
_refine_ls_structure_factor_coef Fsqd
_refine_ls_weighting_details 'calc w=1/[\s^2^(Fo^2^)+(0.1087P)^2^+10.5609P] where P=(Fo^2^+2Fc^2^)/3'
_refine_ls_weighting_scheme calc
_refine_ls_wR_factor_gt 0.1999
_refine_ls_wR_factor_ref 0.2114
_reflns_number_gt 5934
_reflns_number_total 7744
_reflns_threshold_expression >2sigma(I)
_cod_data_source_file ic400420h_si_001_5.cif
_cod_data_source_block k10kcm6
_cod_original_cell_volume 3398.5(9)
_cod_database_code 4334764

loop_
_symmetry_equiv_pos_as_xyz
'x, y, z'
'-x, -y+1/2, z+1/2'
'x, -y, -z'
'-x, y+1/2, -z+1/2'

loop_
_atom_site_label
_atom_site_type_symbol
_atom_site_fract_x
_atom_site_fract_y
_atom_site_fract_z
_atom_site_U_iso_or_equiv
_atom_site_adp_type
_atom_site_occupancy
_atom_site_symmetry_multiplicity
_atom_site_calc_flag
_atom_site_refinement_flags
Zn1 Zn 0.69512(7) 0.41493(7) 0.06277(5) 0.0344(2) Uani 1 1 d .
Zn2 Zn 0.85238(6) 0.41288(7) -0.06054(5) 0.0329(2) Uani 1 1 d .
Zn3 Zn 0.67828(7) 0.22873(7) -0.04296(6) 0.0390(3) Uani 1 1 d .
Zn4 Zn 0.86587(7) 0.22827(7) 0.04519(6) 0.0396(3) Uani 1 1 d .
F1 F 0.4524(5) 0.4362(4) -0.1885(3) 0.0589(16) Uani 1 1 d .
F2 F 0.5225(5) 0.2991(4) -0.1698(3) 0.0568(15) Uani 1 1 d .
F3 F 0.3653(5) 0.4183(5) -0.0479(4) 0.077(2) Uani 1 1 d .
F4 F 0.4184(6) 0.2685(5) -0.0508(4) 0.0715(19) Uani 1 1 d .
F5 F 0.3188(6) 0.2537(6) -0.1858(4) 0.085(2) Uani 1 1 d .
F6 F 0.2303(5) 0.2771(6) -0.0912(5) 0.092(3) Uani 1 1 d .
F7 F 0.2547(6) 0.3923(7) -0.1656(7) 0.121(4) Uani 1 1 d .
F8 F 1.0242(5) 0.3021(5) 0.1711(4) 0.0686(18) Uani 1 1 d .
F9 F 1.0896(7) 0.4418(5) 0.1900(4) 0.082(2) Uani 1 1 d .
F10 F 1.1302(5) 0.2687(5) 0.0580(4) 0.0712(18) Uani 1 1 d .
F11 F 1.1782(5) 0.4206(6) 0.0479(4) 0.079(2) Uani 1 1 d .
F12 F 1.2293(6) 0.2727(6) 0.1944(4) 0.080(2) Uani 1 1 d .
F13 F 1.3148(7) 0.2836(8) 0.0973(6) 0.102(3) Uani 1 1 d .
F14 F 1.2919(7) 0.4073(6) 0.1641(7) 0.121(4) Uani 1 1 d .
F15 F 0.8527(4) 0.4313(5) -0.3011(3) 0.0593(16) Uani 1 1 d .
F16 F 0.8254(5) 0.5855(5) -0.3007(3) 0.0604(15) Uani 1 1 d .
F17 F 0.6506(5) 0.3995(5) -0.2895(3) 0.0601(15) Uani 1 1 d .
F18 F 0.6240(5) 0.5540(5) -0.2915(4) 0.0623(17) Uani 1 1 d .
F19 F 0.7458(8) 0.4212(7) -0.4226(4) 0.110(4) Uani 1 1 d .
F20 F 0.5869(7) 0.4597(9) -0.4188(5) 0.119(4) Uani 1 1 d .
F21 F 0.7080(10) 0.5634(7) -0.4227(4) 0.116(4) Uani 1 1 d .
O1 O 0.7737(5) 0.5000 0.0000 0.0300(16) Uani 1 2 d S
O2 O 0.6172(4) 0.3688(4) -0.0498(4) 0.0440(15) Uani 1 1 d .
O3 O 0.5696(5) 0.5128(5) -0.0919(4) 0.0480(16) Uani 1 1 d .
O4 O 0.9295(4) 0.3674(4) 0.0493(3) 0.0404(14) Uani 1 1 d .
O5 O 0.9755(5) 0.5129(4) 0.0898(4) 0.0455(15) Uani 1 1 d .
O6 O 0.7966(6) 0.4203(5) -0.1636(3) 0.0502(16) Uani 1 1 d .
O7 O 0.7545(6) 0.5763(5) -0.1652(3) 0.0549(17) Uani 1 1 d .
O8 O 0.8303(4) 0.2721(4) -0.0582(3) 0.0370(12) Uani 1 1 d .
O9 O 0.7156(4) 0.2742(4) 0.0603(3) 0.0350(11) Uani 1 1 d .
C1 C 0.5647(6) 0.4231(7) -0.0883(5) 0.041(2) Uani 1 1 d .
C2 C 0.4799(7) 0.3755(7) -0.1361(5) 0.043(2) Uani 1 1 d .
C3 C 0.3907(8) 0.3439(8) -0.0912(6) 0.053(2) Uani 1 1 d .
C4 C 0.2961(8) 0.3175(8) -0.1348(7) 0.060(3) Uani 1 1 d .
C5 C 0.9804(6) 0.4254(7) 0.0871(5) 0.0390(19) Uani 1 1 d .
C6 C 1.0597(7) 0.3791(7) 0.1373(5) 0.045(2) Uani 1 1 d .
C7 C 1.1551(8) 0.3504(8) 0.0948(6) 0.055(3) Uani 1 1 d .
C8 C 1.2516(9) 0.3290(9) 0.1387(8) 0.068(3) Uani 1 1 d .
C9 C 0.7785(7) 0.4974(6) -0.1946(5) 0.043(2) Uani 1 1 d .
C10 C 0.7889(6) 0.5000(7) -0.2795(6) 0.044(2) Uani 1 1 d .
C11 C 0.6894(7) 0.4834(8) -0.3122(6) 0.051(2) Uani 1 1 d .
C12 C 0.6831(11) 0.4825(11) -0.3959(7) 0.075(4) Uani 1 1 d .
C13 C 0.8757(7) 0.2186(7) -0.1170(6) 0.046(2) Uani 1 1 d .
H13A H 0.8443 0.2381 -0.1634 0.055 Uiso 1 1 calc R
H13B H 0.8631 0.1491 -0.1099 0.055 Uiso 1 1 calc R
C14 C 0.9870(10) 0.2365(9) -0.1203(7) 0.069(3) Uani 1 1 d .
H14A H 0.9996 0.3011 -0.1394 0.104 Uiso 1 1 calc R
H14B H 1.0186 0.1887 -0.1522 0.104 Uiso 1 1 calc R
H14C H 1.0158 0.2312 -0.0715 0.104 Uiso 1 1 calc R
C15 C 0.6693(7) 0.2196(8) 0.1207(5) 0.047(2) Uani 1 1 d .
H15A H 0.7025 0.2376 0.1669 0.057 Uiso 1 1 calc R
H15B H 0.6798 0.1499 0.1128 0.057 Uiso 1 1 calc R
C16 C 0.5594(8) 0.2401(9) 0.1257(6) 0.061(3) Uani 1 1 d .
H16A H 0.5492 0.3049 0.1453 0.091 Uiso 1 1 calc R
H16B H 0.5274 0.1929 0.1578 0.091 Uiso 1 1 calc R
H16C H 0.5292 0.2360 0.0773 0.091 Uiso 1 1 calc R
C17 C 0.6245(11) 0.1030(8) -0.0773(7) 0.069(3) Uani 1 1 d .
H17A H 0.6603 0.0516 -0.0504 0.083 Uiso 1 1 calc R
H17B H 0.5527 0.0995 -0.0630 0.083 Uiso 1 1 calc R
C18 C 0.6308(10) 0.0800(9) -0.1550(8) 0.077(4) Uani 1 1 d .
H18A H 0.5858 0.1227 -0.1823 0.116 Uiso 1 1 calc R
H18B H 0.6106 0.0130 -0.1628 0.116 Uiso 1 1 calc R
H18C H 0.7003 0.0890 -0.1718 0.116 Uiso 1 1 calc R
C19 C 0.9167(11) 0.1052(8) 0.0813(7) 0.068(3) Uani 1 1 d .
H19A H 0.8835 0.0533 0.0534 0.082 Uiso 1 1 calc R
H19B H 0.9897 0.1019 0.0703 0.082 Uiso 1 1 calc R
C20 C 0.9028(10) 0.0831(11) 0.1626(9) 0.090(5) Uani 1 1 d .
H20A H 0.9348 0.1339 0.1915 0.136 Uiso 1 1 calc R
H20B H 0.9341 0.0211 0.1740 0.136 Uiso 1 1 calc R
H20C H 0.8307 0.0804 0.1740 0.136 Uiso 1 1 calc R

loop_
_atom_site_aniso_label
_atom_site_aniso_U_11
_atom_site_aniso_U_22
_atom_site_aniso_U_33
_atom_site_aniso_U_23
_atom_site_aniso_U_13
_atom_site_aniso_U_12
Zn1 0.0306(4) 0.0364(5) 0.0362(5) 0.0029(5) 0.0043(4) -0.0009(4)
Zn2 0.0301(4) 0.0360(5) 0.0324(5) -0.0003(5) 0.0022(3) 0.0001(4)
Zn3 0.0352(5) 0.0343(5) 0.0476(6) 0.0003(5) -0.0066(4) -0.0031(4)
Zn4 0.0356(5) 0.0367(5) 0.0466(6) 0.0044(5) -0.0049(4) 0.0044(4)
F1 0.053(3) 0.063(4) 0.060(3) 0.010(3) -0.023(3) -0.007(3)
F2 0.046(3) 0.062(4) 0.063(4) -0.015(3) -0.002(3) 0.003(3)
F3 0.047(3) 0.084(5) 0.101(5) -0.045(4) 0.022(3) -0.018(3)
F4 0.072(4) 0.070(4) 0.072(4) 0.024(4) -0.013(3) -0.022(3)
F5 0.072(5) 0.098(6) 0.086(5) -0.029(5) -0.011(4) -0.030(4)
F6 0.037(3) 0.105(6) 0.134(7) -0.022(6) 0.008(4) -0.029(4)
F7 0.054(4) 0.089(6) 0.220(11) 0.011(7) -0.061(6) -0.006(4)
F8 0.067(4) 0.075(4) 0.065(4) 0.031(3) -0.005(3) -0.002(3)
F9 0.120(6) 0.072(4) 0.055(4) -0.021(3) -0.035(4) 0.027(4)
F10 0.060(4) 0.078(4) 0.075(4) -0.020(4) -0.010(3) 0.012(3)
F11 0.048(3) 0.098(5) 0.091(5) 0.053(5) 0.014(3) 0.018(3)
F12 0.073(5) 0.085(5) 0.082(5) 0.029(4) -0.013(4) 0.019(4)
F13 0.070(5) 0.121(7) 0.114(7) 0.024(6) 0.008(5) 0.022(5)
F14 0.096(6) 0.066(5) 0.200(11) 0.009(6) -0.076(7) -0.010(5)
F15 0.038(3) 0.079(4) 0.061(3) -0.001(3) 0.007(2) 0.032(3)
F16 0.051(3) 0.076(4) 0.055(3) 0.022(3) 0.011(3) -0.011(3)
F17 0.055(4) 0.061(4) 0.064(4) -0.003(3) -0.003(3) -0.007(3)
F18 0.045(3) 0.069(4) 0.072(4) -0.017(3) -0.008(3) 0.025(3)
F19 0.143(8) 0.147(8) 0.040(3) -0.022(4) -0.004(4) 0.069(7)
F20 0.081(6) 0.179(10) 0.097(7) -0.008(7) -0.040(5) 0.012(6)
F21 0.217(13) 0.093(6) 0.039(4) 0.016(4) -0.007(5) -0.036(7)
O1 0.022(4) 0.042(4) 0.025(4) 0.006(3) 0.000 0.000
O2 0.034(3) 0.041(3) 0.057(4) 0.008(3) -0.012(3) -0.004(2)
O3 0.046(4) 0.038(3) 0.059(4) 0.009(3) -0.017(3) -0.003(3)
O4 0.032(3) 0.036(3) 0.053(4) -0.002(3) -0.008(3) 0.005(2)
O5 0.035(3) 0.042(3) 0.060(4) -0.012(3) -0.012(3) 0.007(3)
O6 0.067(4) 0.047(4) 0.037(3) 0.005(3) -0.006(3) -0.001(3)
O7 0.078(5) 0.053(4) 0.033(3) 0.003(3) 0.001(3) -0.006(4)
O8 0.029(3) 0.038(3) 0.044(3) -0.006(3) -0.001(2) -0.004(2)
O9 0.035(3) 0.034(3) 0.037(3) 0.004(2) 0.001(2) -0.004(2)
C1 0.029(4) 0.052(5) 0.041(4) -0.002(4) -0.008(3) 0.000(4)
C2 0.042(5) 0.046(5) 0.042(5) -0.005(4) -0.012(4) 0.000(4)
C3 0.042(5) 0.057(6) 0.061(6) -0.015(5) 0.002(5) -0.010(5)
C4 0.034(5) 0.049(6) 0.097(9) -0.001(6) -0.006(5) -0.011(4)
C5 0.026(4) 0.049(5) 0.043(4) 0.001(4) -0.004(3) 0.004(4)
C6 0.033(4) 0.054(6) 0.047(5) 0.005(4) -0.010(4) 0.005(4)
C7 0.039(5) 0.060(6) 0.066(6) 0.014(5) -0.007(5) 0.002(5)
C8 0.050(6) 0.056(7) 0.099(9) 0.021(6) -0.017(6) 0.005(5)
C9 0.046(5) 0.044(5) 0.038(5) 0.003(4) -0.011(4) -0.002(4)
C10 0.020(4) 0.050(5) 0.063(6) -0.001(4) 0.004(4) 0.018(4)
C11 0.026(4) 0.062(6) 0.066(6) -0.006(5) 0.001(4) 0.024(4)
C12 0.070(8) 0.091(10) 0.063(8) -0.011(7) -0.005(7) 0.012(7)
C13 0.045(5) 0.040(5) 0.053(5) -0.009(4) 0.001(4) 0.014(4)
C14 0.061(7) 0.062(7) 0.085(8) -0.027(6) 0.018(6) 0.003(6)
C15 0.047(5) 0.053(5) 0.041(5) 0.019(4) 0.011(4) -0.001(5)
C16 0.047(6) 0.069(7) 0.066(6) 0.026(6) 0.016(5) 0.006(5)
C17 0.080(8) 0.048(6) 0.080(8) 0.003(6) 0.004(7) -0.012(6)
C18 0.076(8) 0.049(6) 0.106(10) -0.035(7) -0.021(7) -0.002(6)
C19 0.083(8) 0.043(6) 0.077(8) 0.011(5) -0.005(6) 0.028(6)
C20 0.057(7) 0.095(10) 0.118(11) 0.060(10) -0.003(7) 0.017(8)

loop_
_atom_type_symbol
_atom_type_description
_atom_type_scat_dispersion_real
_atom_type_scat_dispersion_imag
_atom_type_scat_source
C C 0.0033 0.0016 'International Tables Vol C Tables 4.2.6.8 and 6.1.1.4'
H H 0.0000 0.0000 'International Tables Vol C Tables 4.2.6.8 and 6.1.1.4'
O O 0.0106 0.0060 'International Tables Vol C Tables 4.2.6.8 and 6.1.1.4'
F F 0.0171 0.0103 'International Tables Vol C Tables 4.2.6.8 and 6.1.1.4'
Zn Zn 0.2839 1.4301 'International Tables Vol C Tables 4.2.6.8 and 6.1.1.4'

loop_
_geom_angle_atom_site_label_1
_geom_angle_atom_site_label_2
_geom_angle_atom_site_label_3
_geom_angle
_geom_angle_site_symmetry_1
_geom_angle_site_symmetry_3
O1 Zn1 O9 120.8(2) . .
O1 Zn1 O3 107.2(2) . 3_565
O9 Zn1 O3 127.8(2) . 3_565
O1 Zn1 O7 107.7(3) . 3_565
O9 Zn1 O7 91.6(3) . 3_565
O3 Zn1 O7 92.4(3) 3_565 3_565
O1 Zn1 O2 83.08(18) . .
O9 Zn1 O2 77.0(2) . .
O3 Zn1 O2 90.4(3) 3_565 .
O7 Zn1 O2 167.4(3) 3_565 .
O1 Zn1 Zn2 37.75(9) . .
O9 Zn1 Zn2 83.16(17) . .
O3 Zn1 Zn2 139.33(19) 3_565 .
O7 Zn1 Zn2 114.8(2) 3_565 .
O2 Zn1 Zn2 69.64(15) . .
O1 Zn2 O8 121.5(2) . .
O1 Zn2 O5 105.7(2) . 3_565
O8 Zn2 O5 129.4(2) . 3_565
O1 Zn2 O6 107.9(2) . .
O8 Zn2 O6 91.0(3) . .
O5 Zn2 O6 91.0(3) 3_565 .
O1 Zn2 O4 84.66(17) . .
O8 Zn2 O4 77.3(2) . .
O5 Zn2 O4 91.0(3) 3_565 .
O6 Zn2 O4 166.2(2) . .
O1 Zn2 Zn1 37.88(9) . .
O8 Zn2 Zn1 83.85(17) . .
O5 Zn2 Zn1 138.07(18) 3_565 .
O6 Zn2 Zn1 116.1(2) . .
O4 Zn2 Zn1 70.26(15) . .
C17 Zn3 O9 130.3(4) . .
C17 Zn3 O2 130.8(5) . .
O9 Zn3 O2 82.2(2) . .
C17 Zn3 O8 123.2(4) . .
O9 Zn3 O8 78.9(2) . .
O2 Zn3 O8 95.4(2) . .
C17 Zn3 Zn4 118.1(4) . .
O9 Zn3 Zn4 45.28(16) . .
O2 Zn3 Zn4 110.84(16) . .
O8 Zn3 Zn4 43.76(16) . .
C19 Zn4 O8 130.8(4) . .
C19 Zn4 O4 130.6(5) . .
O8 Zn4 O4 81.6(2) . .
C19 Zn4 O9 123.0(4) . .
O8 Zn4 O9 79.4(2) . .
O4 Zn4 O9 95.5(2) . .
C19 Zn4 Zn3 118.5(4) . .
O8 Zn4 Zn3 45.58(15) . .
O4 Zn4 Zn3 110.63(16) . .
O9 Zn4 Zn3 44.04(16) . .
Zn2 O1 Zn2 115.3(4) 3_565 .
Zn2 O1 Zn1 108.80(4) 3_565 .
Zn2 O1 Zn1 104.36(4) . .
Zn2 O1 Zn1 104.36(4) 3_565 3_565
Zn2 O1 Zn1 108.80(4) . 3_565
Zn1 O1 Zn1 115.6(4) . 3_565
C1 O2 Zn3 143.6(6) . .
C1 O2 Zn1 124.7(6) . .
Zn3 O2 Zn1 91.7(2) . .
C1 O3 Zn1 121.7(6) . 3_565
C5 O4 Zn4 145.0(6) . .
C5 O4 Zn2 122.4(5) . .
Zn4 O4 Zn2 92.4(2) . .
C5 O5 Zn2 123.1(6) . 3_565
C9 O6 Zn2 122.9(6) . .
C9 O7 Zn1 122.9(6) . 3_565
C13 O8 Zn2 115.5(6) . .
C13 O8 Zn4 116.6(5) . .
Zn2 O8 Zn4 106.2(3) . .
C13 O8 Zn3 110.4(5) . .
Zn2 O8 Zn3 115.1(3) . .
Zn4 O8 Zn3 90.7(2) . .
C15 O9 Zn1 115.7(5) . .
C15 O9 Zn3 115.9(5) . .
Zn1 O9 Zn3 107.0(3) . .
C15 O9 Zn4 109.6(5) . .
Zn1 O9 Zn4 115.6(3) . .
Zn3 O9 Zn4 90.7(2) . .
O2 C1 O3 127.1(8) . .
O2 C1 C2 117.5(8) . .
O3 C1 C2 115.3(8) . .
F1 C2 F2 106.2(8) . .
F1 C2 C3 111.6(8) . .
F2 C2 C3 110.5(8) . .
F1 C2 C1 109.5(8) . .
F2 C2 C1 106.7(8) . .
C3 C2 C1 112.0(8) . .
F4 C3 F3 109.9(9) . .
F4 C3 C2 108.6(9) . .
F3 C3 C2 107.3(8) . .
F4 C3 C4 109.3(9) . .
F3 C3 C4 106.8(9) . .
C2 C3 C4 115.0(9) . .
F7 C4 F6 109.1(11) . .
F7 C4 F5 108.7(12) . .
F6 C4 F5 107.3(9) . .
F7 C4 C3 112.4(9) . .
F6 C4 C3 109.0(10) . .
F5 C4 C3 110.2(9) . .
O5 C5 O4 129.2(8) . .
O5 C5 C6 115.4(8) . .
O4 C5 C6 115.5(8) . .
F8 C6 F9 106.5(8) . .
F8 C6 C7 108.7(8) . .
F9 C6 C7 106.8(8) . .
F8 C6 C5 112.2(8) . .
F9 C6 C5 111.1(8) . .
C7 C6 C5 111.3(8) . .
F11 C7 F10 109.9(10) . .
F11 C7 C6 109.1(9) . .
F10 C7 C6 105.7(8) . .
F11 C7 C8 106.8(9) . .
F10 C7 C8 107.5(9) . .
C6 C7 C8 117.7(10) . .
F13 C8 F14 110.8(12) . .
F13 C8 F12 108.2(10) . .
F14 C8 F12 107.9(12) . .
F13 C8 C7 108.7(11) . .
F14 C8 C7 111.6(10) . .
F12 C8 C7 109.6(10) . .
O6 C9 O7 127.1(9) . .
O6 C9 C10 117.5(8) . .
O7 C9 C10 115.4(7) . .
F15 C10 F16 108.5(8) . .
F15 C10 C11 109.6(8) . .
F16 C10 C11 110.1(8) . .
F15 C10 C9 109.6(7) . .
F16 C10 C9 110.0(8) . .
C11 C10 C9 109.1(8) . .
F17 C11 F18 107.1(8) . .
F17 C11 C10 110.6(9) . .
F18 C11 C10 110.1(9) . .
F17 C11 C12 106.5(10) . .
F18 C11 C12 104.6(9) . .
C10 C11 C12 117.4(10) . .
F21 C12 F19 105.6(14) . .
F21 C12 F20 109.0(13) . .
F19 C12 F20 109.1(12) . .
F21 C12 C11 111.5(11) . .
F19 C12 C11 110.6(11) . .
F20 C12 C11 110.9(12) . .
O8 C13 C14 110.9(8) . .
O8 C13 H13A 109.5 . .
C14 C13 H13A 109.5 . .
O8 C13 H13B 109.5 . .
C14 C13 H13B 109.5 . .
H13A C13 H13B 108.1 . .
C13 C14 H14A 109.5 . .
C13 C14 H14B 109.5 . .
H14A C14 H14B 109.5 . .
C13 C14 H14C 109.5 . .
H14A C14 H14C 109.5 . .
H14B C14 H14C 109.5 . .
O9 C15 C16 110.8(8) . .
O9 C15 H15A 109.5 . .
C16 C15 H15A 109.5 . .
O9 C15 H15B 109.5 . .
C16 C15 H15B 109.5 . .
H15A C15 H15B 108.1 . .
C15 C16 H16A 109.5 . .
C15 C16 H16B 109.5 . .
H16A C16 H16B 109.5 . .
C15 C16 H16C 109.5 . .
H16A C16 H16C 109.5 . .
H16B C16 H16C 109.5 . .
C18 C17 Zn3 118.7(9) . .
C18 C17 H17A 107.6 . .
Zn3 C17 H17A 107.6 . .
C18 C17 H17B 107.6 . .
Zn3 C17 H17B 107.6 . .
H17A C17 H17B 107.1 . .
C17 C18 H18A 109.5 . .
C17 C18 H18B 109.5 . .
H18A C18 H18B 109.5 . .
C17 C18 H18C 109.5 . .
H18A C18 H18C 109.5 . .
H18B C18 H18C 109.5 . .
C20 C19 Zn4 117.6(9) . .
C20 C19 H19A 107.9 . .
Zn4 C19 H19A 107.9 . .
C20 C19 H19B 107.9 . .
Zn4 C19 H19B 107.9 . .
H19A C19 H19B 107.2 . .
C19 C20 H20A 109.5 . .
C19 C20 H20B 109.5 . .
H20A C20 H20B 109.5 . .
C19 C20 H20C 109.5 . .
H20A C20 H20C 109.5 . .
H20B C20 H20C 109.5 . .

loop_
_geom_bond_atom_site_label_1
_geom_bond_atom_site_label_2
_geom_bond_distance
_geom_bond_site_symmetry_2
Zn1 O1 1.955(4) .
Zn1 O9 1.975(6) .
Zn1 O3 2.017(6) 3_565
Zn1 O7 2.049(7) 3_565
Zn1 O2 2.406(6) .
Zn1 Zn2 3.0848(13) .
Zn2 O1 1.950(4) .
Zn2 O8 1.980(6) .
Zn2 O5 2.005(6) 3_565
Zn2 O6 2.042(6) .
Zn2 O4 2.356(6) .
Zn3 C17 1.991(12) .
Zn3 O9 2.066(6) .
Zn3 O2 2.113(6) .
Zn3 O8 2.122(5) .
Zn3 Zn4 2.9712(14) .
Zn4 C19 1.956(9) .
Zn4 O8 2.055(6) .
Zn4 O4 2.111(6) .
Zn4 O9 2.111(6) .
F1 C2 1.333(11) .
F2 C2 1.354(11) .
F3 C3 1.349(12) .
F4 C3 1.337(13) .
F5 C4 1.327(14) .
F6 C4 1.312(14) .
F7 C4 1.305(14) .
F8 C6 1.325(11) .
F9 C6 1.364(11) .
F10 C7 1.363(13) .
F11 C7 1.339(12) .
F12 C8 1.324(15) .
F13 C8 1.296(16) .
F14 C8 1.300(15) .
F15 C10 1.337(10) .
F16 C10 1.342(11) .
F17 C11 1.342(13) .
F18 C11 1.363(10) .
F19 C12 1.289(15) .
F20 C12 1.380(16) .
F21 C12 1.271(17) .
O1 Zn2 1.950(4) 3_565
O1 Zn1 1.955(4) 3_565
O2 C1 1.248(11) .
O3 C1 1.251(11) .
O3 Zn1 2.017(6) 3_565
O4 C5 1.262(10) .
O5 C5 1.220(11) .
O5 Zn2 2.005(6) 3_565
O6 C9 1.238(11) .
O7 C9 1.265(11) .
O7 Zn1 2.049(7) 3_565
O8 C13 1.445(11) .
O9 C15 1.481(10) .
C1 C2 1.574(12) .
C2 C3 1.510(14) .
C3 C4 1.534(15) .
C5 C6 1.541(11) .
C6 C7 1.541(14) .
C7 C8 1.543(15) .
C9 C10 1.572(14) .
C10 C11 1.469(13) .
C11 C12 1.546(17) .
C13 C14 1.499(16) .
C13 H13A 0.9900 .
C13 H13B 0.9900 .
C14 H14A 0.9800 .
C14 H14B 0.9800 .
C14 H14C 0.9800 .
C15 C16 1.487(15) .
C15 H15A 0.9900 .
C15 H15B 0.9900 .
C16 H16A 0.9800 .
C16 H16B 0.9800 .
C16 H16C 0.9800 .
C17 C18 1.471(19) .
C17 H17A 0.9900 .
C17 H17B 0.9900 .
C18 H18A 0.9800 .
C18 H18B 0.9800 .
C18 H18C 0.9800 .
C19 C20 1.541(19) .
C19 H19A 0.9900 .
C19 H19B 0.9900 .
C20 H20A 0.9800 .
C20 H20B 0.9800 .
C20 H20C 0.9800 .

loop_
_geom_torsion_atom_site_label_1
_geom_torsion_atom_site_label_2
_geom_torsion_atom_site_label_3
_geom_torsion_atom_site_label_4
_geom_torsion
_geom_torsion_site_symmetry_1
_geom_torsion_site_symmetry_4
O9 Zn1 Zn2 O1 -175.8(3) . .
O3 Zn1 Zn2 O1 40.4(4) 3_565 .
O7 Zn1 Zn2 O1 -87.2(3) 3_565 .
O2 Zn1 Zn2 O1 105.6(3) . .
O1 Zn1 Zn2 O8 -173.9(3) . .
O9 Zn1 Zn2 O8 10.4(2) . .
O3 Zn1 Zn2 O8 -133.5(4) 3_565 .
O7 Zn1 Zn2 O8 98.9(3) 3_565 .
O2 Zn1 Zn2 O8 -68.3(2) . .
O1 Zn1 Zn2 O5 39.4(4) . 3_565
O9 Zn1 Zn2 O5 -136.4(3) . 3_565
O3 Zn1 Zn2 O5 79.8(5) 3_565 3_565
O7 Zn1 Zn2 O5 -47.8(4) 3_565 3_565
O2 Zn1 Zn2 O5 145.0(3) . 3_565
O1 Zn1 Zn2 O6 -85.8(3) . .
O9 Zn1 Zn2 O6 98.4(3) . .
O3 Zn1 Zn2 O6 -45.4(4) 3_565 .
O7 Zn1 Zn2 O6 -173.0(3) 3_565 .
O2 Zn1 Zn2 O6 19.8(3) . .
O1 Zn1 Zn2 O4 107.5(3) . .
O9 Zn1 Zn2 O4 -68.3(2) . .
O3 Zn1 Zn2 O4 147.9(4) 3_565 .
O7 Zn1 Zn2 O4 20.3(3) 3_565 .
O2 Zn1 Zn2 O4 -146.9(2) . .
C17 Zn3 Zn4 C19 -10.9(7) . .
O9 Zn3 Zn4 C19 109.4(5) . .
O2 Zn3 Zn4 C19 163.9(5) . .
O8 Zn3 Zn4 C19 -120.7(5) . .
C17 Zn3 Zn4 O8 109.8(5) . .
O9 Zn3 Zn4 O8 -130.0(3) . .
O2 Zn3 Zn4 O8 -75.5(3) . .
C17 Zn3 Zn4 O4 163.8(5) . .
O9 Zn3 Zn4 O4 -75.9(3) . .
O2 Zn3 Zn4 O4 -21.4(3) . .
O8 Zn3 Zn4 O4 54.0(3) . .
C17 Zn3 Zn4 O9 -120.2(5) . .
O2 Zn3 Zn4 O9 54.5(3) . .
O8 Zn3 Zn4 O9 130.0(3) . .
O8 Zn2 O1 Zn2 126.4(2) . 3_565
O5 Zn2 O1 Zn2 -34.6(2) 3_565 3_565
O6 Zn2 O1 Zn2 -131.0(2) . 3_565
O4 Zn2 O1 Zn2 54.89(15) . 3_565
Zn1 Zn2 O1 Zn2 119.3(2) . 3_565
O8 Zn2 O1 Zn1 7.1(3) . .
O5 Zn2 O1 Zn1 -153.9(3) 3_565 .
O6 Zn2 O1 Zn1 109.8(3) . .
O4 Zn2 O1 Zn1 -64.4(2) . .
O8 Zn2 O1 Zn1 -116.8(2) . 3_565
O5 Zn2 O1 Zn1 82.2(3) 3_565 3_565
O6 Zn2 O1 Zn1 -14.2(3) . 3_565
O4 Zn2 O1 Zn1 171.7(3) . 3_565
Zn1 Zn2 O1 Zn1 -123.9(4) . 3_565
O9 Zn1 O1 Zn2 -118.7(2) . 3_565
O3 Zn1 O1 Zn2 82.7(3) 3_565 3_565
O7 Zn1 O1 Zn2 -15.7(3) 3_565 3_565
O2 Zn1 O1 Zn2 171.0(3) . 3_565
Zn2 Zn1 O1 Zn2 -123.6(4) . 3_565
O9 Zn1 O1 Zn2 4.9(3) . .
O3 Zn1 O1 Zn2 -153.8(3) 3_565 .
O7 Zn1 O1 Zn2 107.9(3) 3_565 .
O2 Zn1 O1 Zn2 -65.4(2) . .
O9 Zn1 O1 Zn1 124.3(2) . 3_565
O3 Zn1 O1 Zn1 -34.3(2) 3_565 3_565
O7 Zn1 O1 Zn1 -132.7(2) 3_565 3_565
O2 Zn1 O1 Zn1 54.01(15) . 3_565
Zn2 Zn1 O1 Zn1 119.4(2) . 3_565
C17 Zn3 O2 C1 -33.3(12) . .
O9 Zn3 O2 C1 -171.5(10) . .
O8 Zn3 O2 C1 110.5(10) . .
Zn4 Zn3 O2 C1 152.8(10) . .
C17 Zn3 O2 Zn1 148.1(5) . .
O9 Zn3 O2 Zn1 10.0(2) . .
O8 Zn3 O2 Zn1 -68.0(2) . .
Zn4 Zn3 O2 Zn1 -25.8(2) . .
O1 Zn1 O2 C1 -65.7(7) . .
O9 Zn1 O2 C1 170.4(7) . .
O3 Zn1 O2 C1 41.6(7) 3_565 .
O7 Zn1 O2 C1 144.8(12) 3_565 .
Zn2 Zn1 O2 C1 -102.1(7) . .
O1 Zn1 O2 Zn3 113.3(2) . .
O9 Zn1 O2 Zn3 -10.6(2) . .
O3 Zn1 O2 Zn3 -139.4(3) 3_565 .
O7 Zn1 O2 Zn3 -36.3(13) 3_565 .
Zn2 Zn1 O2 Zn3 76.84(18) . .
C19 Zn4 O4 C5 -37.1(12) . .
O8 Zn4 O4 C5 -175.2(10) . .
O9 Zn4 O4 C5 106.4(10) . .
Zn3 Zn4 O4 C5 149.0(9) . .
C19 Zn4 O4 Zn2 149.1(5) . .
O8 Zn4 O4 Zn2 11.0(2) . .
O9 Zn4 O4 Zn2 -67.4(2) . .
Zn3 Zn4 O4 Zn2 -24.8(2) . .
O1 Zn2 O4 C5 -63.4(6) . .
O8 Zn2 O4 C5 172.6(7) . .
O5 Zn2 O4 C5 42.3(6) 3_565 .
O6 Zn2 O4 C5 140.6(11) . .
Zn1 Zn2 O4 C5 -99.4(6) . .
O1 Zn2 O4 Zn4 112.4(2) . .
O8 Zn2 O4 Zn4 -11.5(2) . .
O5 Zn2 O4 Zn4 -141.9(2) 3_565 .
O6 Zn2 O4 Zn4 -43.6(12) . .
Zn1 Zn2 O4 Zn4 76.42(17) . .
O1 Zn2 O6 C9 47.0(8) . .
O8 Zn2 O6 C9 170.7(8) . .
O5 Zn2 O6 C9 -59.8(8) 3_565 .
O4 Zn2 O6 C9 -158.1(9) . .
Zn1 Zn2 O6 C9 87.1(8) . .
O1 Zn2 O8 C13 165.9(5) . .
O5 Zn2 O8 C13 -38.0(7) 3_565 .
O6 Zn2 O8 C13 54.2(6) . .
O4 Zn2 O8 C13 -118.6(6) . .
Zn1 Zn2 O8 C13 170.3(5) . .
O1 Zn2 O8 Zn4 -63.2(3) . .
O5 Zn2 O8 Zn4 92.9(4) 3_565 .
O6 Zn2 O8 Zn4 -174.9(3) . .
O4 Zn2 O8 Zn4 12.4(2) . .
Zn1 Zn2 O8 Zn4 -58.7(2) . .
O1 Zn2 O8 Zn3 35.5(4) . .
O5 Zn2 O8 Zn3 -168.5(3) 3_565 .
O6 Zn2 O8 Zn3 -76.3(3) . .
O4 Zn2 O8 Zn3 111.0(3) . .
Zn1 Zn2 O8 Zn3 39.9(2) . .
C19 Zn4 O8 C13 -21.3(9) . .
O4 Zn4 O8 C13 116.7(6) . .
O9 Zn4 O8 C13 -146.1(6) . .
Zn3 Zn4 O8 C13 -113.3(6) . .
C19 Zn4 O8 Zn2 -151.6(6) . .
O4 Zn4 O8 Zn2 -13.6(2) . .
O9 Zn4 O8 Zn2 83.6(3) . .
Zn3 Zn4 O8 Zn2 116.4(3) . .
C19 Zn4 O8 Zn3 92.0(6) . .
O4 Zn4 O8 Zn3 -130.0(2) . .
O9 Zn4 O8 Zn3 -32.8(2) . .
C17 Zn3 O8 C13 21.2(8) . .
O9 Zn3 O8 C13 152.5(6) . .
O2 Zn3 O8 C13 -126.5(6) . .
Zn4 Zn3 O8 C13 118.8(6) . .
C17 Zn3 O8 Zn2 154.1(5) . .
O9 Zn3 O8 Zn2 -74.6(3) . .
O2 Zn3 O8 Zn2 6.4(3) . .
Zn4 Zn3 O8 Zn2 -108.3(3) . .
C17 Zn3 O8 Zn4 -97.6(5) . .
O9 Zn3 O8 Zn4 33.7(2) . .
O2 Zn3 O8 Zn4 114.7(2) . .
O1 Zn1 O9 C15 166.9(5) . .
O3 Zn1 O9 C15 -39.2(7) 3_565 .
O7 Zn1 O9 C15 55.1(6) 3_565 .
O2 Zn1 O9 C15 -119.5(6) . .
Zn2 Zn1 O9 C15 169.9(6) . .
O1 Zn1 O9 Zn3 -62.3(3) . .
O3 Zn1 O9 Zn3 91.6(4) 3_565 .
O7 Zn1 O9 Zn3 -174.1(3) 3_565 .
O2 Zn1 O9 Zn3 11.3(2) . .
Zn2 Zn1 O9 Zn3 -59.3(2) . .
O1 Zn1 O9 Zn4 36.9(4) . .
O3 Zn1 O9 Zn4 -169.2(3) 3_565 .
O7 Zn1 O9 Zn4 -74.9(3) 3_565 .
O2 Zn1 O9 Zn4 110.6(3) . .
Zn2 Zn1 O9 Zn4 39.9(2) . .
C17 Zn3 O9 C15 -20.5(8) . .
O2 Zn3 O9 C15 117.9(6) . .
O8 Zn3 O9 C15 -144.9(6) . .
Zn4 Zn3 O9 C15 -112.2(6) . .
C17 Zn3 O9 Zn1 -151.2(6) . .
O2 Zn3 O9 Zn1 -12.7(3) . .
O8 Zn3 O9 Zn1 84.4(3) . .
Zn4 Zn3 O9 Zn1 117.1(3) . .
C17 Zn3 O9 Zn4 91.7(6) . .
O2 Zn3 O9 Zn4 -129.8(2) . .
O8 Zn3 O9 Zn4 -32.7(2) . .
C19 Zn4 O9 C15 19.6(8) . .
O8 Zn4 O9 C15 151.8(6) . .
O4 Zn4 O9 C15 -127.9(6) . .
Zn3 Zn4 O9 C15 117.9(6) . .
C19 Zn4 O9 Zn1 152.4(5) . .
O8 Zn4 O9 Zn1 -75.4(3) . .
O4 Zn4 O9 Zn1 5.0(3) . .
Zn3 Zn4 O9 Zn1 -109.2(3) . .
C19 Zn4 O9 Zn3 -98.4(5) . .
O8 Zn4 O9 Zn3 33.9(2) . .
O4 Zn4 O9 Zn3 114.2(2) . .
Zn3 O2 C1 O3 -151.7(8) . .
Zn1 O2 C1 O3 26.6(13) . .
Zn3 O2 C1 C2 30.6(15) . .
Zn1 O2 C1 C2 -151.2(6) . .
Zn1 O3 C1 O2 22.1(14) 3_565 .
Zn1 O3 C1 C2 -160.1(6) 3_565 .
O2 C1 C2 F1 -161.4(8) . .
O3 C1 C2 F1 20.5(12) . .
O2 C1 C2 F2 -46.9(11) . .
O3 C1 C2 F2 135.1(9) . .
O2 C1 C2 C3 74.2(11) . .
O3 C1 C2 C3 -103.8(10) . .
F1 C2 C3 F4 166.6(8) . .
F2 C2 C3 F4 48.7(10) . .
C1 C2 C3 F4 -70.2(10) . .
F1 C2 C3 F3 -74.7(10) . .
F2 C2 C3 F3 167.4(8) . .
C1 C2 C3 F3 48.5(12) . .
F1 C2 C3 C4 43.9(12) . .
F2 C2 C3 C4 -74.0(11) . .
C1 C2 C3 C4 167.1(8) . .
F4 C3 C4 F7 168.8(11) . .
F3 C3 C4 F7 49.9(14) . .
C2 C3 C4 F7 -68.9(14) . .
F4 C3 C4 F6 47.8(12) . .
F3 C3 C4 F6 -71.1(12) . .
C2 C3 C4 F6 170.1(9) . .
F4 C3 C4 F5 -69.8(12) . .
F3 C3 C4 F5 171.4(9) . .
C2 C3 C4 F5 52.5(13) . .
Zn2 O5 C5 O4 22.4(14) 3_565 .
Zn2 O5 C5 C6 -157.2(6) 3_565 .
Zn4 O4 C5 O5 -147.9(8) . .
Zn2 O4 C5 O5 24.8(13) . .
Zn4 O4 C5 C6 31.8(14) . .
Zn2 O4 C5 C6 -155.5(6) . .
O5 C5 C6 F8 136.4(9) . .
O4 C5 C6 F8 -43.3(11) . .
O5 C5 C6 F9 17.4(12) . .
O4 C5 C6 F9 -162.3(8) . .
O5 C5 C6 C7 -101.5(10) . .
O4 C5 C6 C7 78.8(11) . .
F8 C6 C7 F11 166.1(8) . .
F9 C6 C7 F11 -79.4(10) . .
C5 C6 C7 F11 42.0(12) . .
F8 C6 C7 F10 47.9(10) . .
F9 C6 C7 F10 162.5(8) . .
C5 C6 C7 F10 -76.2(10) . .
F8 C6 C7 C8 -72.1(12) . .
F9 C6 C7 C8 42.4(12) . .
C5 C6 C7 C8 163.8(9) . .
F11 C7 C8 F13 -73.0(13) . .
F10 C7 C8 F13 45.0(13) . .
C6 C7 C8 F13 164.0(10) . .
F11 C7 C8 F14 49.5(15) . .
F10 C7 C8 F14 167.4(12) . .
C6 C7 C8 F14 -73.5(15) . .
F11 C7 C8 F12 168.9(10) . .
F10 C7 C8 F12 -73.1(13) . .
C6 C7 C8 F12 45.9(15) . .
Zn2 O6 C9 O7 -28.1(14) . .
Zn2 O6 C9 C10 150.1(6) . .
Zn1 O7 C9 O6 -20.8(14) 3_565 .
Zn1 O7 C9 C10 161.0(6) 3_565 .
O6 C9 C10 F15 -24.7(12) . .
O7 C9 C10 F15 153.7(8) . .
O6 C9 C10 F16 -143.9(8) . .
O7 C9 C10 F16 34.5(11) . .
O6 C9 C10 C11 95.3(10) . .
O7 C9 C10 C11 -86.3(11) . .
F15 C10 C11 F17 62.8(11) . .
F16 C10 C11 F17 -178.0(8) . .
C9 C10 C11 F17 -57.2(10) . .
F15 C10 C11 F18 -179.0(8) . .
F16 C10 C11 F18 -59.8(11) . .
C9 C10 C11 F18 61.0(11) . .
F15 C10 C11 C12 -59.6(13) . .
F16 C10 C11 C12 59.6(12) . .
C9 C10 C11 C12 -179.6(9) . .
F17 C11 C12 F21 172.9(11) . .
F18 C11 C12 F21 59.8(15) . .
C10 C11 C12 F21 -62.5(15) . .
F17 C11 C12 F19 -69.9(14) . .
F18 C11 C12 F19 176.9(11) . .
C10 C11 C12 F19 54.6(16) . .
F17 C11 C12 F20 51.3(13) . .
F18 C11 C12 F20 -61.8(14) . .
C10 C11 C12 F20 175.8(10) . .
Zn2 O8 C13 C14 56.7(10) . .
Zn4 O8 C13 C14 -69.1(10) . .
Zn3 O8 C13 C14 -170.6(8) . .
Zn1 O9 C15 C16 55.4(10) . .
Zn3 O9 C15 C16 -71.0(10) . .
Zn4 O9 C15 C16 -171.8(8) . .
O9 Zn3 C17 C18 -163.2(9) . .
O2 Zn3 C17 C18 77.0(12) . .
O8 Zn3 C17 C18 -58.5(12) . .
Zn4 Zn3 C17 C18 -109.5(10) . .
O8 Zn4 C19 C20 -160.0(9) . .
O4 Zn4 C19 C20 80.8(12) . .
O9 Zn4 C19 C20 -54.2(12) . .
Zn3 Zn4 C19 C20 -105.7(10) . .
